data_4110555
loop_
_publ_author_name
'Ester Masllorens'
'Montserrat Rodr\'iguez'
'Isabel Romero'
'Anna Roglans'
'Teodor Parella'
'Jordi Benet-Buchholz'
'Macarena Poyatos'
'Antoni Llobet'

_publ_contact_author
;
    Dr. Benet-Buchholz, Jordi
    Institut Catal\`a d'Investigaci\'o Qu\'imica (ICIQ)    
    X-ray Diffraction Unit
    Avgda. Pa\=isos Catalans 16
    E-43007 Tarragona, Spain
;
_publ_contact_author_email jbenet@iciq.es
_publ_contact_author_fax '+34 977 920 224'
_publ_contact_author_phone '+34 977 920 204'
_publ_section_title
;
 Can the Disproportion of Oxidation State III Be Favored in RuII-OH2/RuIVO
 Systems?
;
_journal_name_full 'Journal of the American Chemical Society'
_journal_page_first 5306
_journal_page_last 5307
_journal_paper_doi 10.1021/ja057733+
_journal_volume 128
_journal_year 2006
_chemical_formula_sum 'C31.25 H40.5 Br Cl0.5 F6 N8 P Ru'
_chemical_formula_weight 871.89
_chemical_name_systematic
;
 ?
;
_space_group_IT_number 4
_symmetry_cell_setting monoclinic
_symmetry_space_group_name_Hall 'P 2yb'
_symmetry_space_group_name_H-M 'P 1 21 1'
_atom_sites_solution_hydrogens geom
_atom_sites_solution_primary direct
_atom_sites_solution_secondary difmap
_audit_creation_method SHELXL-97
_cell_angle_alpha 90.00
_cell_angle_beta 114.615(5)
_cell_angle_gamma 90.00
_cell_formula_units_Z 4
_cell_length_a 11.993(3)
_cell_length_b 29.271(6)
_cell_length_c 13.298(3)
_cell_measurement_reflns_used 6175
_cell_measurement_temperature 100(2)
_cell_measurement_theta_max 27.15
_cell_measurement_theta_min 2.68
_cell_volume 4244.0(17)
_computing_cell_refinement 'Bruker-Nonius Apex v1.0-22 2002'
_computing_data_collection 'Bruker-Nonius Apex v1.0-22 2002'
_computing_data_reduction 'SAINT+ Version 7.06A Bruker-Nonius, 2004'
_computing_molecular_graphics 'Shelxtl Version 6.12 (Sheldrick, 2001)'
_computing_publication_material 'Shelxtl Version 6.12 (Sheldrick, 2001)'
_computing_structure_refinement 'Shelxtl Version 6.12 (Sheldrick, 2001)'
_computing_structure_solution 'Shelxtl Version 6.12 (Sheldrick, 2001)'
_diffrn_ambient_temperature 100(2)
_diffrn_detector_area_resol_mean 512
_diffrn_detector_type '4K CCD area detector APEX II'
_diffrn_measured_fraction_theta_full 0.886
_diffrn_measured_fraction_theta_max 0.886
_diffrn_measurement_device_type 'Kappa 4-axis goniometer bruker-nonius'
_diffrn_measurement_method
;
 Fullsphere data collection, phi and omega scans
;
_diffrn_measurement_specimen_support 'magnetic support whith 10 micron nylon fiber cryoloop'
_diffrn_radiation_monochromator 'Multilayer Montel 200 mirrors'
_diffrn_radiation_type MoK\a
_diffrn_radiation_wavelength 0.71073
_diffrn_reflns_av_R_equivalents 0.0951
_diffrn_reflns_av_sigmaI/netI 0.1525
_diffrn_reflns_limit_h_max 15
_diffrn_reflns_limit_h_min -14
_diffrn_reflns_limit_k_max 31
_diffrn_reflns_limit_k_min -38
_diffrn_reflns_limit_l_max 11
_diffrn_reflns_limit_l_min -17
_diffrn_reflns_number 25650
_diffrn_reflns_theta_full 27.88
_diffrn_reflns_theta_max 27.88
_diffrn_reflns_theta_min 2.68
_diffrn_source 'rotating anode X-ray tube'
_diffrn_source_current 90
_diffrn_source_power 50
_diffrn_source_size '3 mm x 0.3 mm fine focus'
_diffrn_source_type 'Bruker-Nonius FR 591'
_exptl_absorpt_coefficient_mu 1.437
_exptl_absorpt_correction_T_max 1.000000
_exptl_absorpt_correction_T_min 0.660562
_exptl_absorpt_correction_type empirical
_exptl_absorpt_process_details
; 
 SADABS Version 2.1 2003 Bruker-Nonius
 Blessing, Acta Cryst. (1995) A51 33-38
;
_exptl_crystal_density_diffrn 1.367
_exptl_crystal_description block
_exptl_crystal_F_000 1766
_exptl_crystal_size_max 0.02
_exptl_crystal_size_mid 0.02
_exptl_crystal_size_min 0.01
_refine_diff_density_max 3.006
_refine_diff_density_min -1.585
_refine_diff_density_rms 0.202
_refine_ls_abs_structure_details 'Flack H D (1983), Acta Cryst. A39, 876-881'
_refine_ls_abs_structure_Flack 0.47(3)
_refine_ls_extinction_method none
_refine_ls_goodness_of_fit_ref 1.037
_refine_ls_hydrogen_treatment noref
_refine_ls_matrix_type full
_refine_ls_number_parameters 940
_refine_ls_number_reflns 13268
_refine_ls_number_restraints 797
_refine_ls_restrained_S_all 1.014
_refine_ls_R_factor_all 0.1879
_refine_ls_R_factor_gt 0.1140
_refine_ls_shift/su_max 0.007
_refine_ls_shift/su_mean 0.000
_refine_ls_structure_factor_coef Fsqd
_refine_ls_weighting_details 'calc w=1/[\s^2^(Fo^2^)+(0.1956P)^2^+7.7643P] where P=(Fo^2^+2Fc^2^)/3'
_refine_ls_weighting_scheme calc
_refine_ls_wR_factor_gt 0.2833
_refine_ls_wR_factor_ref 0.3360
_reflns_number_gt 7368
_reflns_number_total 13268
_reflns_threshold_expression >2sigma(I)
_cod_data_source_file ja057733si20060315_081725_2.cif
_cod_data_source_block em590b_0m
_cod_original_cell_volume 4243.9(15)
_cod_original_formula_sum 'C31.25 H40.50 Br Cl0.50 F6 N8 P Ru'
_cod_database_code 4110555

loop_
_symmetry_equiv_pos_as_xyz
'x, y, z'
'-x, y+1/2, -z'

loop_
_atom_site_label
_atom_site_type_symbol
_atom_site_fract_x
_atom_site_fract_y
_atom_site_fract_z
_atom_site_U_iso_or_equiv
_atom_site_adp_type
_atom_site_occupancy
_atom_site_symmetry_multiplicity
_atom_site_calc_flag
_atom_site_refinement_flags
_atom_site_disorder_assembly
_atom_site_disorder_group
Ru1A Ru 0.82140(17) 0.22926(4) 0.02335(14) 0.0399(4) Uani 1 1 d U . .
Br1A Br 0.6258(2) 0.28178(7) -0.04188(19) 0.0482(6) Uani 1 1 d U . .
C1A C 0.8887(17) 0.2687(6) -0.0673(15) 0.029(4) Uani 1 1 d U . .
N1A N 0.8956(14) 0.2724(5) -0.1658(14) 0.034(4) Uani 1 1 d U . .
C2A C 0.964(2) 0.3105(7) -0.1659(17) 0.041(5) Uani 1 1 d U . .
H2AA H 0.9882 0.3187 -0.2233 0.049 Uiso 1 1 calc R . .
N2A N 0.9518(17) 0.3078(5) -0.0069(14) 0.036(4) Uani 1 1 d U . .
C3A C 0.991(2) 0.3331(7) -0.0742(19) 0.043(5) Uani 1 1 d U . .
H3AA H 1.0311 0.3619 -0.0565 0.051 Uiso 1 1 calc R . .
N3A N 0.9097(13) 0.2794(5) 0.1332(15) 0.033(3) Uani 1 1 d U . .
N4A N 0.8490(17) 0.2418(5) 0.2473(14) 0.040(4) Uani 1 1 d U . .
C4A C 0.959(2) 0.3129(6) 0.1002(17) 0.038(4) Uani 1 1 d U . .
N5A N 0.7486(17) 0.1793(6) 0.2037(16) 0.044(4) Uani 1 1 d U . .
C5A C 1.015(2) 0.3488(6) 0.170(2) 0.044(5) Uani 1 1 d U . .
H5AA H 1.0543 0.3725 0.1476 0.052 Uiso 1 1 calc R . .
C6A C 1.013(2) 0.3491(7) 0.2705(19) 0.042(5) Uani 1 1 d U . .
H6AA H 1.0486 0.3741 0.3186 0.051 Uiso 1 1 calc R . .
N6A N 0.7280(16) 0.1787(4) -0.0935(13) 0.035(4) Uani 1 1 d U . .
C7A C 0.958(2) 0.3136(7) 0.307(2) 0.050(6) Uani 1 1 d U . .
H7AA H 0.9580 0.3132 0.3784 0.060 Uiso 1 1 calc R . .
N7A N 0.9259(19) 0.1470(5) -0.0109(19) 0.053(5) Uani 1 1 d U . .
C8A C 0.9060(16) 0.2800(6) 0.2306(16) 0.032(4) Uani 1 1 d U . .
N8A N 1.055(3) 0.1764(6) 0.110(3) 0.095(11) Uani 1 1 d U . .
C9A C 0.8368(19) 0.2264(7) 0.3454(16) 0.042(5) Uani 1 1 d U . .
H9AA H 0.8681 0.2401 0.4166 0.050 Uiso 1 1 calc R . .
C10A C 0.773(3) 0.1896(10) 0.313(2) 0.073(9) Uani 1 1 d U . .
H10A H 0.7469 0.1716 0.3585 0.088 Uiso 1 1 calc R . .
C11A C 0.798(2) 0.2115(6) 0.1637(18) 0.042(5) Uani 1 1 d U . .
C12A C 0.852(2) 0.2395(7) -0.2502(16) 0.043(5) Uani 1 1 d U . .
H12A H 0.8176 0.2555 -0.3223 0.052 Uiso 1 1 calc R . .
H12B H 0.7845 0.2225 -0.2432 0.052 Uiso 1 1 calc R . .
C13A C 0.941(2) 0.2072(7) -0.252(2) 0.050(6) Uani 1 1 d DU . .
H13A H 0.9730 0.1890 -0.1828 0.059 Uiso 1 1 calc R . .
H13B H 1.0106 0.2232 -0.2579 0.059 Uiso 1 1 calc R . .
C14A C 0.875(4) 0.1755(10) -0.354(3) 0.123(16) Uani 1 1 d DU . .
H14A H 0.8494 0.1923 -0.4251 0.148 Uiso 1 1 calc R . .
H14B H 0.8033 0.1596 -0.3516 0.148 Uiso 1 1 calc R . .
C15A C 0.990(4) 0.1401(13) -0.333(3) 0.133(17) Uani 1 1 d DU . .
H15A H 0.9658 0.1177 -0.3935 0.199 Uiso 1 1 calc R . .
H15B H 1.0122 0.1241 -0.2628 0.199 Uiso 1 1 calc R . .
H15C H 1.0613 0.1574 -0.3308 0.199 Uiso 1 1 calc R . .
C16A C 0.678(3) 0.1368(10) 0.145(4) 0.093(12) Uani 1 1 d DU . .
H16C H 0.7391 0.1122 0.1602 0.111 Uiso 1 1 calc R . .
H16D H 0.6456 0.1433 0.0646 0.111 Uiso 1 1 calc R . .
C17A C 0.560(11) 0.114(6) 0.167(15) 0.60(14) Uani 1 1 d DU . .
H17C H 0.5551 0.0812 0.1486 0.722 Uiso 1 1 calc R . .
H17D H 0.5802 0.1165 0.2468 0.722 Uiso 1 1 calc R . .
C18A C 0.426(13) 0.135(7) 0.101(12) 0.8(2) Uani 1 1 d DU . .
H18C H 0.4325 0.1682 0.0893 1.001 Uiso 1 1 calc R . .
H18D H 0.3775 0.1313 0.1456 1.001 Uiso 1 1 calc R . .
C19A C 0.355(6) 0.108(3) -0.022(7) 0.25(4) Uani 1 1 d DU . .
H19D H 0.3043 0.0832 -0.0150 0.381 Uiso 1 1 calc R . .
H19E H 0.4165 0.0958 -0.0453 0.381 Uiso 1 1 calc R . .
H19F H 0.3026 0.1300 -0.0779 0.381 Uiso 1 1 calc R . .
C20A C 0.609(2) 0.1786(8) -0.164(3) 0.057(7) Uani 1 1 d U . .
H20A H 0.5544 0.2021 -0.1640 0.068 Uiso 1 1 calc R . .
C21A C 0.572(3) 0.1440(11) -0.235(4) 0.104(13) Uani 1 1 d U . .
H21A H 0.4863 0.1420 -0.2790 0.124 Uiso 1 1 calc R . .
C22A C 0.644(3) 0.1106(8) -0.250(2) 0.080(10) Uani 1 1 d U . .
H22A H 0.6120 0.0899 -0.3106 0.095 Uiso 1 1 calc R . .
C23A C 0.757(4) 0.1090(10) -0.178(4) 0.095(11) Uani 1 1 d U . .
H23A H 0.8110 0.0856 -0.1801 0.114 Uiso 1 1 calc R . .
C24A C 0.797(2) 0.1431(8) -0.096(3) 0.054(6) Uani 1 1 d U . .
C25A C 0.950(3) 0.1869(10) 0.053(3) 0.083(9) Uani 1 1 d U . .
C26A C 1.025(2) 0.1169(8) 0.018(3) 0.067(7) Uani 1 1 d U . .
H26A H 1.0249 0.0883 -0.0152 0.081 Uiso 1 1 calc R . .
C27A C 1.116(3) 0.1352(9) 0.099(3) 0.080(9) Uani 1 1 d U . .
H27A H 1.1976 0.1250 0.1395 0.095 Uiso 1 1 calc R . .
C28A C 1.150(3) 0.2048(10) 0.214(3) 0.079(9) Uani 1 1 d U . .
H28A H 1.2348 0.1989 0.2238 0.095 Uiso 1 1 d R . .
H28B H 1.1321 0.2377 0.1972 0.095 Uiso 1 1 d R . .
C29A C 1.137(3) 0.1952(10) 0.319(3) 0.071(7) Uani 1 1 d DU . .
H29A H 1.1607 0.1625 0.3311 0.085 Uiso 1 1 d R . .
H29B H 1.0477 0.1958 0.2972 0.085 Uiso 1 1 d R . .
C30A C 1.206(3) 0.2208(17) 0.449(5) 0.19(3) Uani 1 1 d DU . .
H30A H 1.2708 0.2020 0.5047 0.232 Uiso 1 1 d R . .
H30B H 1.2317 0.2530 0.4517 0.232 Uiso 1 1 d R . .
C31A C 1.071(13) 0.187(5) 0.464(15) 0.45(8) Uani 1 1 d U . .
H31A H 1.0765 0.1906 0.5389 0.676 Uiso 1 1 calc R . .
H31B H 1.0775 0.1542 0.4496 0.676 Uiso 1 1 calc R . .
H31C H 0.9920 0.1985 0.4103 0.676 Uiso 1 1 calc R . .
Ru1B Ru 0.71671(17) 0.37464(4) 0.48874(14) 0.0397(4) Uani 1 1 d U . .
Br1B Br 0.9126(2) 0.32231(7) 0.55391(18) 0.0460(5) Uani 1 1 d U . .
C1B C 0.746(2) 0.3914(6) 0.3539(18) 0.039(5) Uani 1 1 d U . .
N1B N 0.7906(19) 0.4248(6) 0.3044(18) 0.051(5) Uani 1 1 d U . .
C2B C 0.770(3) 0.4156(7) 0.196(2) 0.056(7) Uani 1 1 d U . .
H2BA H 0.7919 0.4329 0.1466 0.068 Uiso 1 1 calc R . .
N2B N 0.6878(15) 0.3616(5) 0.2648(15) 0.034(4) Uani 1 1 d U . .
C3B C 0.709(2) 0.3754(8) 0.179(2) 0.055(6) Uani 1 1 d U . .
H3BA H 0.6845 0.3585 0.1124 0.066 Uiso 1 1 calc R . .
N3B N 0.6300(16) 0.3253(5) 0.3840(14) 0.036(4) Uani 1 1 d U . .
C4B C 0.6300(19) 0.3231(6) 0.2826(17) 0.036(4) Uani 1 1 d U . .
N4B N 0.5889(14) 0.2976(5) 0.5213(14) 0.030(3) Uani 1 1 d U . .
C5B C 0.5743(18) 0.2885(6) 0.2058(17) 0.036(4) Uani 1 1 d U . .
H5BA H 0.5751 0.2892 0.1347 0.044 Uiso 1 1 calc R . .
N5B N 0.6374(15) 0.3308(5) 0.6715(12) 0.033(3) Uani 1 1 d U . .
C6B C 0.519(2) 0.2537(7) 0.235(2) 0.052(6) Uani 1 1 d U . .
H6BA H 0.4797 0.2299 0.1840 0.062 Uiso 1 1 calc R . .
N6B N 0.8038(14) 0.4270(6) 0.6073(19) 0.047(5) Uani 1 1 d U . .
C7B C 0.5194(18) 0.2531(6) 0.3423(18) 0.034(4) Uani 1 1 d U . .
H7BA H 0.4823 0.2291 0.3655 0.041 Uiso 1 1 calc R . .
N7B N 0.621(2) 0.4583(5) 0.5300(17) 0.055(5) Uani 1 1 d DU . .
C8B C 0.5781(16) 0.2901(6) 0.4126(14) 0.027(3) Uani 1 1 d U . .
N8B N 0.4723(19) 0.4265(6) 0.3938(16) 0.053(5) Uani 1 1 d DU . .
C9B C 0.537(2) 0.2707(7) 0.5743(19) 0.048(6) Uani 1 1 d U . .
H9BA H 0.4873 0.2443 0.5466 0.058 Uiso 1 1 calc R . .
C10B C 0.572(2) 0.2907(7) 0.6771(18) 0.044(5) Uani 1 1 d U . .
H10B H 0.5568 0.2801 0.7378 0.053 Uiso 1 1 calc R . .
C11B C 0.6511(18) 0.3349(6) 0.5775(18) 0.035(4) Uani 1 1 d U . .
C12B C 0.862(2) 0.4637(7) 0.3714(17) 0.053(6) Uani 1 1 d U . .
H12C H 0.9286 0.4731 0.3500 0.064 Uiso 1 1 calc R . .
H12D H 0.8970 0.4570 0.4516 0.064 Uiso 1 1 calc R . .
C13B C 0.742(5) 0.5056(10) 0.332(5) 0.16(2) Uani 1 1 d U . .
H13C H 0.7149 0.5151 0.2543 0.195 Uiso 1 1 calc R . .
H13D H 0.6700 0.4939 0.3432 0.195 Uiso 1 1 calc R . .
C14B C 0.804(7) 0.546(2) 0.413(7) 0.20(3) Uani 1 1 d U . .
H14C H 0.8298 0.5332 0.4882 0.238 Uiso 1 1 calc R . .
H14D H 0.8811 0.5522 0.4044 0.238 Uiso 1 1 calc R . .
C15B C 0.764(5) 0.5811(19) 0.416(5) 0.18(3) Uani 1 1 d U . .
H15D H 0.8265 0.6001 0.4715 0.266 Uiso 1 1 calc R . .
H15E H 0.6938 0.5775 0.4346 0.266 Uiso 1 1 calc R . .
H15F H 0.7369 0.5957 0.3430 0.266 Uiso 1 1 calc R . .
C16B C 0.6826(18) 0.3648(7) 0.7600(17) 0.038(5) Uani 1 1 d U . .
H16A H 0.7482 0.3829 0.7519 0.046 Uiso 1 1 calc R . .
H16B H 0.7196 0.3487 0.8320 0.046 Uiso 1 1 calc R . .
C17B C 0.582(2) 0.3979(7) 0.761(2) 0.048(5) Uani 1 1 d U . .
H17A H 0.5160 0.3809 0.7711 0.057 Uiso 1 1 calc R . .
H17B H 0.5461 0.4156 0.6918 0.057 Uiso 1 1 calc R . .
C18B C 0.652(3) 0.4314(10) 0.866(3) 0.077(8) Uani 1 1 d U . .
H18A H 0.7176 0.4483 0.8542 0.093 Uiso 1 1 calc R . .
H18B H 0.6913 0.4130 0.9339 0.093 Uiso 1 1 calc R . .
C19B C 0.557(3) 0.4672(9) 0.879(2) 0.083(8) Uani 1 1 d U . .
H19A H 0.6014 0.4892 0.9377 0.125 Uiso 1 1 calc R . .
H19B H 0.4974 0.4506 0.8987 0.125 Uiso 1 1 calc R . .
H19C H 0.5129 0.4835 0.8093 0.125 Uiso 1 1 calc R . .
C20B C 0.9202(19) 0.4260(6) 0.6803(15) 0.038(4) Uani 1 1 d U . .
H20B H 0.9706 0.4023 0.6733 0.045 Uiso 1 1 calc R . .
C21B C 0.974(3) 0.4574(8) 0.767(2) 0.075(8) Uani 1 1 d DU . .
H21B H 1.0530 0.4550 0.8271 0.090 Uiso 1 1 calc R . .
C22B C 0.879(5) 0.4973(14) 0.745(5) 0.13(2) Uani 1 1 d DU . .
H22B H 0.9088 0.5245 0.7865 0.161 Uiso 1 1 calc R . .
C23B C 0.769(4) 0.4969(10) 0.680(2) 0.071(8) Uani 1 1 d DU . .
H23B H 0.7137 0.5196 0.6832 0.085 Uiso 1 1 calc R . .
C24B C 0.728(2) 0.4608(7) 0.599(2) 0.050(6) Uani 1 1 d U . .
C25B C 0.5929(19) 0.4208(5) 0.4615(15) 0.050(5) Uani 1 1 d DU . .
C26B C 0.418(4) 0.4689(9) 0.413(4) 0.096(12) Uani 1 1 d U . .
H26B H 0.3372 0.4804 0.3774 0.115 Uiso 1 1 calc R . .
C27B C 0.522(3) 0.4875(7) 0.500(3) 0.067(8) Uani 1 1 d U . .
H27B H 0.5240 0.5164 0.5336 0.080 Uiso 1 1 calc R . .
C28B C 0.392(2) 0.3960(9) 0.295(2) 0.062(7) Uani 1 1 d U . .
H28C H 0.4227 0.3642 0.3097 0.074 Uiso 1 1 calc R . .
H28D H 0.3068 0.3961 0.2884 0.074 Uiso 1 1 calc R . .
C29B C 0.391(3) 0.4115(11) 0.184(4) 0.096(10) Uani 1 1 d U . .
H29C H 0.3511 0.4417 0.1624 0.116 Uiso 1 1 calc R . .
H29D H 0.4759 0.4137 0.1896 0.116 Uiso 1 1 calc R . .
C30B C 0.319(3) 0.3749(11) 0.100(2) 0.078(7) Uani 1 1 d U . .
H30C H 0.2341 0.3727 0.0946 0.093 Uiso 1 1 calc R . .
H30D H 0.3588 0.3447 0.1220 0.093 Uiso 1 1 calc R . .
C31B C 0.316(4) 0.3902(14) -0.019(4) 0.126(13) Uani 1 1 d U . .
H31D H 0.2468 0.3753 -0.0788 0.189 Uiso 1 1 calc R . .
H31E H 0.3928 0.3809 -0.0226 0.189 Uiso 1 1 calc R . .
H31F H 0.3069 0.4234 -0.0268 0.189 Uiso 1 1 calc R . .
P1A P 0.4802(7) 0.1194(2) 0.3834(7) 0.0631(18) Uani 1 1 d U . .
F1A F 0.604(2) 0.1454(8) 0.430(3) 0.163(14) Uani 1 1 d U . .
F2A F 0.355(3) 0.0975(7) 0.354(3) 0.171(13) Uani 1 1 d U . .
F3A F 0.438(2) 0.1505(5) 0.2780(16) 0.096(6) Uani 1 1 d U . .
F4A F 0.490(3) 0.0761(8) 0.328(2) 0.170(13) Uani 1 1 d U . .
F5A F 0.520(3) 0.0908(6) 0.4966(17) 0.177(14) Uani 1 1 d U . .
F6A F 0.441(2) 0.1591(6) 0.4395(19) 0.111(8) Uani 1 1 d U . .
P1B P 1.0555(7) 0.4826(2) 0.1246(7) 0.0591(17) Uani 1 1 d U . .
F1B F 1.020(2) 0.5236(5) 0.1795(18) 0.098(7) Uani 1 1 d U . .
F2B F 1.1015(17) 0.4400(5) 0.0692(18) 0.087(6) Uani 1 1 d U . .
F3B F 1.042(2) 0.5126(6) 0.0319(18) 0.105(7) Uani 1 1 d U . .
F4B F 0.9284(18) 0.4671(8) 0.080(2) 0.113(7) Uani 1 1 d U . .
F5B F 1.2088(19) 0.4994(6) 0.1890(19) 0.098(6) Uani 1 1 d U . .
F6B F 1.096(3) 0.4518(7) 0.236(2) 0.145(10) Uani 1 1 d U . .
C1X C 0.285(7) 0.2544(18) -0.105(6) 0.05(2) Uani 0.25 1 d PDU . .
Cl1X Cl 0.228(3) 0.2387(11) -0.011(2) 0.074(8) Uani 0.25 1 d PDU A 1
H1XA H 0.3719 0.2712 -0.0712 0.088 Uiso 0.110(18) 1 d PR B 2
H2XA H 0.2339 0.2699 -0.1596 0.088 Uiso 0.110(18) 1 d PR B 2
H1XB H 0.3382 0.2277 -0.1027 0.088 Uiso 0.140(18) 1 d PR B 3
H2XB H 0.3588 0.2757 -0.0533 0.088 Uiso 0.140(18) 1 d PR B 3
Cl2A Cl 0.298(5) 0.1998(16) -0.142(5) 0.061(18) Uani 0.110(18) 1 d PDU A 2
Cl2B Cl 0.241(6) 0.2816(19) -0.229(5) 0.10(2) Uani 0.140(18) 1 d PDU A 3
C1Y C 0.233(8) 0.350(2) -0.398(6) 0.06(3) Uani 0.25 1 d PDU . .
H1YA H 0.2785 0.3289 -0.3405 0.078 Uiso 0.14(2) 1 d PR C 3
H2YA H 0.1536 0.3365 -0.4384 0.078 Uiso 0.14(2) 1 d PR C 3
H1YB H 0.2959 0.3506 -0.4246 0.078 Uiso 0.11(2) 1 d PR C 2
H2YB H 0.1568 0.3370 -0.4492 0.078 Uiso 0.11(2) 1 d PR C 2
Cl1Y Cl 0.302(3) 0.3601(11) -0.485(3) 0.075(8) Uani 0.25 1 d PDU C 1
Cl2Y Cl 0.243(5) 0.396(3) -0.314(9) 0.15(4) Uani 0.14(2) 1 d PDU C 3
Cl2Z Cl 0.288(7) 0.337(3) -0.261(6) 0.10(3) Uani 0.11(2) 1 d PDU C 2

loop_
_atom_site_aniso_label
_atom_site_aniso_U_11
_atom_site_aniso_U_22
_atom_site_aniso_U_33
_atom_site_aniso_U_23
_atom_site_aniso_U_13
_atom_site_aniso_U_12
Ru1A 0.0741(12) 0.0273(7) 0.0282(8) -0.0066(6) 0.0311(8) -0.0100(7)
Br1A 0.0797(16) 0.0469(11) 0.0315(12) -0.0071(9) 0.0364(12) -0.0049(10)
C1A 0.045(9) 0.036(8) 0.011(8) 0.006(6) 0.017(7) -0.005(7)
N1A 0.040(9) 0.048(9) 0.019(8) -0.016(7) 0.016(7) -0.012(7)
C2A 0.060(11) 0.052(10) 0.023(9) 0.001(7) 0.030(9) 0.002(8)
N2A 0.069(12) 0.030(8) 0.016(8) -0.006(6) 0.025(9) -0.010(7)
C3A 0.056(12) 0.046(11) 0.039(13) 0.023(9) 0.034(11) 0.005(9)
N3A 0.029(8) 0.027(7) 0.038(10) -0.010(6) 0.009(7) 0.005(6)
N4A 0.074(12) 0.035(8) 0.020(9) 0.001(6) 0.030(9) -0.003(7)
C4A 0.059(13) 0.033(9) 0.023(10) 0.012(8) 0.018(10) 0.008(8)
N5A 0.061(11) 0.043(9) 0.029(10) -0.022(8) 0.019(9) -0.024(8)
C5A 0.057(14) 0.032(10) 0.037(14) -0.004(8) 0.015(12) -0.002(8)
C6A 0.061(12) 0.047(10) 0.014(10) -0.002(7) 0.012(9) -0.012(8)
N6A 0.068(11) 0.015(6) 0.021(8) 0.002(5) 0.018(8) 0.000(6)
C7A 0.066(14) 0.049(12) 0.043(14) -0.020(10) 0.031(13) -0.009(10)
N7A 0.079(14) 0.016(7) 0.049(13) -0.002(7) 0.013(11) 0.002(8)
C8A 0.034(10) 0.035(9) 0.029(10) -0.014(8) 0.015(9) -0.026(8)
N8A 0.24(3) 0.020(9) 0.10(2) -0.009(10) 0.14(3) -0.001(13)
C9A 0.072(14) 0.044(10) 0.020(10) -0.007(9) 0.030(10) -0.010(11)
C10A 0.12(2) 0.087(19) 0.037(17) -0.008(13) 0.058(19) -0.033(17)
C11A 0.068(14) 0.028(9) 0.019(10) 0.005(7) 0.008(10) -0.005(8)
C12A 0.057(11) 0.067(12) 0.012(8) 0.012(8) 0.020(8) 0.010(9)
C13A 0.072(16) 0.046(12) 0.042(15) -0.017(10) 0.035(14) -0.012(10)
C14A 0.30(5) 0.055(16) 0.07(2) -0.019(14) 0.12(3) -0.03(2)
C15A 0.19(4) 0.12(3) 0.08(3) -0.08(2) 0.06(3) 0.01(3)
C16A 0.063(18) 0.069(18) 0.15(4) 0.009(19) 0.04(2) -0.022(14)
C17A 0.60(14) 0.60(14) 0.60(14) 0.00(2) 0.25(6) -0.01(2)
C18A 0.8(2) 0.8(2) 0.8(2) 0.00(2) 0.35(9) 0.00(2)
C19A 0.17(5) 0.31(6) 0.24(7) -0.19(6) 0.05(5) 0.03(5)
C20A 0.044(14) 0.046(13) 0.07(2) 0.004(12) 0.019(14) -0.005(10)
C21A 0.10(2) 0.065(19) 0.09(3) 0.009(17) -0.02(2) -0.045(17)
C22A 0.17(3) 0.026(10) 0.019(12) -0.014(9) 0.014(16) 0.006(14)
C23A 0.16(3) 0.040(15) 0.07(3) 0.008(14) 0.04(3) 0.034(17)
C24A 0.058(7) 0.051(7) 0.051(7) 0.003(5) 0.021(5) -0.002(4)
C25A 0.096(16) 0.045(12) 0.096(18) 0.005(11) 0.029(14) -0.037(12)
C26A 0.085(19) 0.024(11) 0.058(18) -0.007(10) -0.004(15) -0.009(11)
C27A 0.15(3) 0.041(13) 0.055(19) -0.028(12) 0.05(2) -0.015(15)
C28A 0.11(2) 0.070(17) 0.07(2) -0.033(15) 0.05(2) -0.024(16)
C29A 0.080(14) 0.076(13) 0.053(14) -0.021(11) 0.024(12) 0.014(11)
C30A 0.047(18) 0.16(4) 0.30(7) -0.08(4) -0.01(3) 0.03(2)
C31A 0.45(8) 0.46(8) 0.45(8) 0.00(2) 0.19(4) 0.00(2)
Ru1B 0.0724(11) 0.0278(7) 0.0279(8) -0.0045(6) 0.0299(8) -0.0041(7)
Br1B 0.0682(14) 0.0493(11) 0.0296(12) -0.0037(9) 0.0294(11) -0.0017(10)
C1B 0.068(14) 0.029(9) 0.025(11) 0.000(7) 0.023(11) 0.001(8)
N1B 0.084(14) 0.038(9) 0.044(13) 0.013(8) 0.039(12) 0.007(9)
C2B 0.10(2) 0.040(11) 0.046(16) 0.003(10) 0.049(16) -0.013(11)
N2B 0.042(9) 0.030(8) 0.033(11) 0.002(6) 0.018(9) 0.000(6)
C3B 0.092(17) 0.048(11) 0.054(15) -0.011(11) 0.059(15) 0.000(12)
N3B 0.075(10) 0.029(7) 0.026(8) 0.005(6) 0.041(8) 0.013(7)
C4B 0.050(12) 0.031(9) 0.030(11) 0.005(8) 0.020(10) 0.003(8)
N4B 0.040(9) 0.038(8) 0.022(9) -0.013(6) 0.023(8) -0.010(6)
C5B 0.054(12) 0.040(10) 0.019(10) 0.007(8) 0.018(9) 0.003(8)
N5B 0.060(10) 0.033(8) 0.008(7) 0.000(6) 0.017(8) -0.004(7)
C6B 0.092(18) 0.032(10) 0.037(14) -0.029(9) 0.033(14) -0.023(10)
N6B 0.018(7) 0.038(8) 0.069(12) 0.006(8) 0.002(8) 0.007(6)
C7B 0.035(11) 0.041(11) 0.022(11) -0.003(7) 0.007(9) -0.010(7)
N7B 0.086(13) 0.032(8) 0.049(12) -0.008(8) 0.029(11) -0.004(8)
C8B 0.033(9) 0.036(9) 0.007(8) 0.004(6) 0.004(7) 0.005(7)
N8B 0.108(13) 0.032(8) 0.050(11) -0.016(7) 0.065(11) 0.002(8)
C9B 0.087(16) 0.041(10) 0.039(13) -0.023(9) 0.047(13) -0.038(10)
C10B 0.058(13) 0.038(10) 0.026(11) -0.013(8) 0.008(10) -0.030(9)
C11B 0.050(12) 0.026(8) 0.036(12) -0.014(7) 0.025(10) -0.004(7)
C12B 0.085(17) 0.058(13) 0.009(9) 0.006(8) 0.012(10) -0.017(11)
C13B 0.26(5) 0.036(14) 0.18(5) -0.06(2) 0.08(4) -0.04(2)
C14B 0.21(3) 0.18(3) 0.19(3) -0.005(18) 0.07(2) 0.012(18)
C15B 0.20(5) 0.20(5) 0.15(5) -0.09(4) 0.09(4) 0.01(4)
C16B 0.045(11) 0.044(11) 0.022(10) -0.020(8) 0.008(9) -0.019(8)
C17B 0.066(15) 0.050(13) 0.027(13) 0.001(9) 0.019(12) 0.017(10)
C18B 0.106(16) 0.063(13) 0.060(15) -0.043(11) 0.031(12) 0.001(11)
C19B 0.123(17) 0.068(12) 0.042(13) -0.043(10) 0.018(12) 0.014(12)
C20B 0.062(13) 0.039(10) 0.006(8) -0.005(7) 0.009(8) -0.014(9)
C21B 0.11(2) 0.043(13) 0.043(16) -0.021(11) 0.006(16) -0.022(13)
C22B 0.20(5) 0.09(3) 0.15(5) -0.05(3) 0.11(4) -0.08(3)
C23B 0.12(2) 0.059(16) 0.030(15) -0.028(12) 0.025(16) -0.003(16)
C24B 0.067(16) 0.042(11) 0.043(14) -0.015(9) 0.027(13) -0.013(10)
C25B 0.107(14) 0.024(8) 0.048(11) -0.002(7) 0.059(11) -0.002(9)
C26B 0.12(3) 0.034(14) 0.14(4) 0.014(17) 0.05(3) 0.026(16)
C27B 0.12(3) 0.027(12) 0.059(18) -0.002(11) 0.048(19) 0.012(13)
C28B 0.051(14) 0.071(16) 0.042(17) -0.008(11) -0.002(13) 0.014(11)
C29B 0.095(16) 0.085(15) 0.089(19) -0.036(13) 0.019(14) 0.026(13)
C30B 0.090(14) 0.092(14) 0.049(13) -0.026(11) 0.025(12) 0.004(12)
C31B 0.15(2) 0.15(2) 0.082(19) -0.044(15) 0.046(16) 0.020(15)
P1A 0.081(5) 0.039(3) 0.061(5) -0.004(3) 0.022(4) -0.017(3)
F1A 0.107(16) 0.091(14) 0.27(4) 0.092(19) 0.05(2) 0.008(12)
F2A 0.16(2) 0.068(12) 0.25(4) 0.021(17) 0.05(3) -0.053(14)
F3A 0.189(19) 0.034(8) 0.046(11) 0.011(7) 0.031(13) -0.007(9)
F4A 0.30(4) 0.084(15) 0.10(2) -0.049(14) 0.05(2) 0.031(18)
F5A 0.39(4) 0.045(10) 0.043(12) 0.016(8) 0.03(2) -0.065(15)
F6A 0.22(2) 0.060(10) 0.082(16) -0.021(9) 0.086(18) -0.030(12)
P1B 0.090(5) 0.033(3) 0.051(4) 0.006(3) 0.026(4) -0.010(3)
F1B 0.185(19) 0.043(8) 0.095(16) 0.037(9) 0.087(16) 0.033(10)
F2B 0.114(14) 0.054(9) 0.090(16) 0.006(9) 0.039(13) -0.001(8)
F3B 0.19(2) 0.067(11) 0.052(12) 0.014(8) 0.044(14) -0.021(11)
F4B 0.090(13) 0.138(18) 0.071(16) 0.041(12) -0.005(12) -0.026(12)
F5B 0.124(15) 0.071(10) 0.077(15) 0.012(9) 0.019(13) 0.007(10)
F6B 0.28(3) 0.049(11) 0.086(19) -0.021(10) 0.05(2) -0.022(14)
C1X 0.05(3) 0.06(3) 0.05(3) -0.008(17) 0.02(2) -0.007(17)
Cl1X 0.074(17) 0.09(2) 0.047(17) -0.015(13) 0.019(14) 0.008(15)
Cl2A 0.05(2) 0.07(2) 0.07(2) 0.011(15) 0.029(17) -0.009(14)
Cl2B 0.11(4) 0.10(4) 0.11(5) -0.04(3) 0.06(4) -0.03(3)
C1Y 0.06(3) 0.07(3) 0.07(3) -0.004(18) 0.04(2) 0.001(18)
Cl1Y 0.070(17) 0.10(2) 0.052(18) -0.015(14) 0.026(15) -0.008(14)
Cl2Y 0.02(3) 0.20(7) 0.21(8) -0.09(6) 0.02(4) -0.03(3)
Cl2Z 0.08(3) 0.12(4) 0.11(4) 0.000(18) 0.04(2) -0.008(17)

loop_
_atom_type_symbol
_atom_type_description
_atom_type_scat_dispersion_real
_atom_type_scat_dispersion_imag
_atom_type_scat_source
C C 0.0033 0.0016 'International Tables Vol C Tables 4.2.6.8 and 6.1.1.4'
H H 0.0000 0.0000 'International Tables Vol C Tables 4.2.6.8 and 6.1.1.4'
N N 0.0061 0.0033 'International Tables Vol C Tables 4.2.6.8 and 6.1.1.4'
F F 0.0171 0.0103 'International Tables Vol C Tables 4.2.6.8 and 6.1.1.4'
P P 0.1023 0.0942 'International Tables Vol C Tables 4.2.6.8 and 6.1.1.4'
Br Br -0.2901 2.4595 'International Tables Vol C Tables 4.2.6.8 and 6.1.1.4'
Ru Ru -1.2594 0.8363 'International Tables Vol C Tables 4.2.6.8 and 6.1.1.4'
Cl Cl 0.1484 0.1585 'International Tables Vol C Tables 4.2.6.8 and 6.1.1.4'

loop_
_geom_angle_atom_site_label_1
_geom_angle_atom_site_label_2
_geom_angle_atom_site_label_3
_geom_angle
C25A Ru1A N3A 100.8(11)
C25A Ru1A C1A 90.5(10)
N3A Ru1A C1A 78.5(7)
C25A Ru1A C11A 92.8(12)
N3A Ru1A C11A 76.1(7)
C1A Ru1A C11A 154.5(8)
C25A Ru1A N6A 80.3(11)
N3A Ru1A N6A 178.5(7)
C1A Ru1A N6A 100.4(6)
C11A Ru1A N6A 105.0(7)
C25A Ru1A Br1A 172.5(11)
N3A Ru1A Br1A 86.6(4)
C1A Ru1A Br1A 89.5(5)
C11A Ru1A Br1A 90.4(6)
N6A Ru1A Br1A 92.3(5)
N1A C1A N2A 104.5(13)
N1A C1A Ru1A 144.0(14)
N2A C1A Ru1A 111.5(11)
C1A N1A C2A 110.1(15)
C1A N1A C12A 124.6(15)
C2A N1A C12A 124.9(14)
C3A C2A N1A 108.7(14)
C3A N2A C4A 135.1(18)
C3A N2A C1A 107.9(16)
C4A N2A C1A 117.0(14)
C2A C3A N2A 108.4(18)
C4A N3A C8A 121.7(16)
C4A N3A Ru1A 118.2(14)
C8A N3A Ru1A 119.8(11)
C11A N4A C8A 119.0(15)
C11A N4A C9A 110.9(15)
C8A N4A C9A 130.1(17)
N3A C4A C5A 120.6(18)
N3A C4A N2A 114.6(18)
C5A C4A N2A 124.7(16)
C11A N5A C10A 109.1(18)
C11A N5A C16A 128(2)
C10A N5A C16A 123(2)
C6A C5A C4A 117.5(18)
C5A C6A C7A 123(2)
C24A N6A C20A 118(2)
C24A N6A Ru1A 114.8(16)
C20A N6A Ru1A 127.1(14)
C8A C7A C6A 114.0(19)
C26A N7A C25A 115(3)
C26A N7A C24A 130.9(19)
C25A N7A C24A 114(2)
N3A C8A C7A 123.4(15)
N3A C8A N4A 111.8(15)
C7A C8A N4A 124.7(17)
C25A N8A C27A 126(3)
C25A N8A C28A 126(2)
C27A N8A C28A 108(3)
C10A C9A N4A 103.2(18)
C9A C10A N5A 111.7(18)
N5A C11A N4A 105.0(17)
N5A C11A Ru1A 142.0(16)
N4A C11A Ru1A 113.0(12)
N1A C12A C13A 116(2)
C12A C13A C14A 107(2)
C13A C14A C15A 98(3)
N5A C16A C17A 124(7)
C18A C17A C16A 118(10)
C17A C18A C19A 110(10)
C21A C20A N6A 116(3)
C20A C21A C22A 127(3)
C23A C22A C21A 116(3)
C22A C23A C24A 118(3)
N6A C24A C23A 124(3)
N6A C24A N7A 112(2)
C23A C24A N7A 124(2)
N8A C25A N7A 93(3)
N8A C25A Ru1A 148(3)
N7A C25A Ru1A 118(3)
C27A C26A N7A 107(2)
C26A C27A N8A 98(3)
C29A C28A N8A 113(2)
C28A C29A C30A 131(3)
C29A C30A C31A 79(5)
C25B Ru1B N3B 104.0(7)
C25B Ru1B C1B 93.9(8)
N3B Ru1B C1B 77.7(7)
C25B Ru1B C11B 93.2(7)
N3B Ru1B C11B 76.9(6)
C1B Ru1B C11B 154.6(8)
C25B Ru1B N6B 74.7(6)
N3B Ru1B N6B 176.5(6)
C1B Ru1B N6B 105.5(8)
C11B Ru1B N6B 99.8(7)
C25B Ru1B Br1B 169.3(5)
N3B Ru1B Br1B 86.7(5)
C1B Ru1B Br1B 88.5(6)
C11B Ru1B Br1B 89.1(5)
N6B Ru1B Br1B 94.6(4)
N2B C1B N1B 101.0(16)
N2B C1B Ru1B 112.8(12)
N1B C1B Ru1B 145.6(16)
C2B N1B C1B 114.5(19)
C2B N1B C12B 125.8(16)
C1B N1B C12B 119.5(18)
C3B C2B N1B 101.1(17)
C3B N2B C4B 132.8(19)
C3B N2B C1B 109.1(16)
C4B N2B C1B 117.9(16)
N2B C3B C2B 114(2)
C8B N3B C4B 116.3(16)
C8B N3B Ru1B 122.2(11)
C4B N3B Ru1B 121.3(12)
N3B C4B N2B 109.9(17)
N3B C4B C5B 124.3(16)
N2B C4B C5B 125.7(16)
C11B N4B C9B 116.3(16)
C11B N4B C8B 118.8(14)
C9B N4B C8B 124.8(15)
C6B C5B C4B 118.5(17)
C11B N5B C10B 114.0(15)
C11B N5B C16B 123.0(15)
C10B N5B C16B 123.0(13)
C5B C6B C7B 119.8(18)
C24B N6B C20B 124(2)
C24B N6B Ru1B 111.7(16)
C20B N6B Ru1B 124.5(13)
C8B C7B C6B 116.5(15)
C24B N7B C27B 133(2)
C24B N7B C25B 115(2)
C27B N7B C25B 111(2)
N3B C8B C7B 124.4(15)
N3B C8B N4B 108.5(15)
C7B C8B N4B 127.1(15)
C25B N8B C26B 114(2)
C25B N8B C28B 127.3(15)
C26B N8B C28B 118(2)
N4B C9B C10B 104.3(16)
C9B C10B N5B 104.2(15)
N5B C11B N4B 100.9(14)
N5B C11B Ru1B 145.5(14)
N4B C11B Ru1B 113.4(13)
N1B C12B C13B 99(2)
C14B C13B C12B 103(5)
C15B C14B C13B 128(8)
N5B C16B C17B 113.9(18)
C16B C17B C18B 105(2)
C17B C18B C19B 110(2)
N6B C20B C21B 125(2)
C20B C21B C22B 106(3)
C23B C22B C21B 127(3)
C22B C23B C24B 117(3)
N7B C24B N6B 119(2)
N7B C24B C23B 121(2)
N6B C24B C23B 119(3)
N8B C25B N7B 103.8(18)
N8B C25B Ru1B 137.3(11)
N7B C25B Ru1B 118.7(16)
C27B C26B N8B 100(2)
N7B C27B C26B 111(2)
C29B C28B N8B 113(2)
C30B C29B C28B 106(3)
C29B C30B C31B 107(3)
F4A P1A F2A 78.0(18)
F4A P1A F1A 110.6(19)
F2A P1A F1A 170(2)
F4A P1A F6A 166.6(17)
F2A P1A F6A 88.8(15)
F1A P1A F6A 82.4(15)
F4A P1A F3A 96.6(15)
F2A P1A F3A 95.4(16)
F1A P1A F3A 88.5(13)
F6A P1A F3A 86.7(11)
F4A P1A F5A 88.2(15)
F2A P1A F5A 84.1(17)
F1A P1A F5A 91.2(17)
F6A P1A F5A 88.2(14)
F3A P1A F5A 175.0(14)
F4B P1B F3B 96.4(14)
F4B P1B F1B 89.3(14)
F3B P1B F1B 88.5(10)
F4B P1B F6B 93.7(14)
F3B P1B F6B 169.8(16)
F1B P1B F6B 92.1(11)
F4B P1B F2B 94.1(13)
F3B P1B F2B 91.1(11)
F1B P1B F2B 176.6(12)
F6B P1B F2B 87.7(11)
F4B P1B F5B 175.1(12)
F3B P1B F5B 88.3(12)
F1B P1B F5B 89.3(11)
F6B P1B F5B 81.6(14)
F2B P1B F5B 87.3(10)
Cl2A C1X Cl2B 101(4)
Cl2A C1X Cl1X 94(3)
Cl2B C1X Cl1X 140(5)
Cl2Z C1Y Cl1Y 133(6)
Cl2Z C1Y Cl2Y 66(5)
Cl1Y C1Y Cl2Y 113(5)

loop_
_geom_bond_atom_site_label_1
_geom_bond_atom_site_label_2
_geom_bond_distance
Ru1A C25A 1.89(4)
Ru1A N3A 2.030(16)
Ru1A C1A 2.061(14)
Ru1A C11A 2.07(2)
Ru1A N6A 2.100(16)
Ru1A Br1A 2.631(3)
C1A N1A 1.35(2)
C1A N2A 1.42(2)
N1A C2A 1.39(2)
N1A C12A 1.41(3)
C2A C3A 1.30(3)
N2A C3A 1.39(2)
N2A C4A 1.40(2)
N3A C4A 1.31(2)
N3A C8A 1.31(2)
N4A C11A 1.35(3)
N4A C8A 1.38(2)
N4A C9A 1.44(2)
C4A C5A 1.38(3)
N5A C11A 1.34(2)
N5A C10A 1.39(3)
N5A C16A 1.52(4)
C5A C6A 1.36(3)
C6A C7A 1.42(3)
N6A C24A 1.34(3)
N6A C20A 1.34(3)
C7A C8A 1.36(3)
N7A C26A 1.40(3)
N7A C25A 1.41(4)
N7A C24A 1.49(4)
N8A C25A 1.20(4)
N8A C27A 1.45(3)
N8A C28A 1.61(5)
C9A C10A 1.28(3)
C12A C13A 1.43(3)
C13A C14A 1.57(4)
C14A C15A 1.66(5)
C16A C17A 1.70(8)
C17A C18A 1.59(9)
C18A C19A 1.70(9)
C20A C21A 1.32(5)
C21A C22A 1.37(5)
C22A C23A 1.30(5)
C23A C24A 1.41(5)
C26A C27A 1.29(4)
C28A C29A 1.49(4)
C29A C30A 1.75(6)
C30A C31A 1.98(11)
Ru1B C25B 1.928(19)
Ru1B N3B 1.976(17)
Ru1B C1B 2.025(18)
Ru1B C11B 2.034(17)
Ru1B N6B 2.13(2)
Ru1B Br1B 2.630(3)
C1B N2B 1.40(3)
C1B N1B 1.40(2)
N1B C2B 1.38(3)
N1B C12B 1.48(3)
C2B C3B 1.35(3)
N2B C3B 1.33(2)
N2B C4B 1.39(2)
N3B C8B 1.34(2)
N3B C4B 1.35(2)
C4B C5B 1.40(3)
N4B C11B 1.36(2)
N4B C9B 1.37(2)
N4B C8B 1.41(2)
C5B C6B 1.36(3)
N5B C11B 1.33(2)
N5B C10B 1.43(2)
N5B C16B 1.46(2)
C6B C7B 1.42(3)
N6B C24B 1.32(3)
N6B C20B 1.33(3)
C7B C8B 1.41(3)
N7B C24B 1.24(3)
N7B C27B 1.37(4)
N7B C25B 1.375(9)
N8B C25B 1.358(10)
N8B C26B 1.47(3)
N8B C28B 1.55(3)
C9B C10B 1.38(3)
C12B C13B 1.80(6)
C13B C14B 1.56(8)
C14B C15B 1.14(6)
C16B C17B 1.55(3)
C17B C18B 1.62(4)
C18B C19B 1.62(3)
C20B C21B 1.41(3)
C21B C22B 1.57(6)
C22B C23B 1.24(6)
C23B C24B 1.44(3)
C26B C27B 1.41(5)
C28B C29B 1.54(5)
C29B C30B 1.53(4)
C30B C31B 1.63(5)
P1A F4A 1.50(2)
P1A F2A 1.53(3)
P1A F1A 1.55(3)
P1A F6A 1.554(19)
P1A F3A 1.568(19)
P1A F5A 1.61(2)
P1B F4B 1.46(2)
P1B F3B 1.465(19)
P1B F1B 1.555(18)
P1B F6B 1.63(3)
P1B F2B 1.655(19)
P1B F5B 1.75(2)
C1X Cl2A 1.70(3)
C1X Cl2B 1.70(3)
C1X Cl1X 1.73(3)
C1Y Cl2Z 1.70(3)
C1Y Cl1Y 1.71(3)
C1Y Cl2Y 1.71(3)

loop_
_geom_torsion_atom_site_label_1
_geom_torsion_atom_site_label_2
_geom_torsion_atom_site_label_3
_geom_torsion_atom_site_label_4
_geom_torsion
C25A Ru1A C1A N1A 78(3)
N3A Ru1A C1A N1A 179(2)
C11A Ru1A C1A N1A 176(2)
N6A Ru1A C1A N1A -2(3)
Br1A Ru1A C1A N1A -95(2)
C25A Ru1A C1A N2A -103.1(17)
N3A Ru1A C1A N2A -2.2(13)
C11A Ru1A C1A N2A -5(3)
N6A Ru1A C1A N2A 176.7(13)
Br1A Ru1A C1A N2A 84.5(13)
N2A C1A N1A C2A 3(2)
Ru1A C1A N1A C2A -178.1(19)
N2A C1A N1A C12A 175.6(18)
Ru1A C1A N1A C12A -5(4)
C1A N1A C2A C3A -6(2)
C12A N1A C2A C3A -179(2)
N1A C1A N2A C3A 1(2)
Ru1A C1A N2A C3A -178.5(12)
N1A C1A N2A C4A -179.9(17)
Ru1A C1A N2A C4A 1(2)
N1A C2A C3A N2A 6(2)
C4A N2A C3A C2A 176(2)
C1A N2A C3A C2A -5(2)
C25A Ru1A N3A C4A 92.0(17)
C1A Ru1A N3A C4A 3.7(13)
C11A Ru1A N3A C4A -177.8(15)
N6A Ru1A N3A C4A -41(22)
Br1A Ru1A N3A C4A -86.6(13)
C25A Ru1A N3A C8A -94.5(17)
C1A Ru1A N3A C8A 177.2(16)
C11A Ru1A N3A C8A -4.2(15)
N6A Ru1A N3A C8A 132(21)
Br1A Ru1A N3A C8A 87.0(14)
C8A N3A C4A C5A 4(3)
Ru1A N3A C4A C5A 177.0(16)
C8A N3A C4A N2A -177.7(18)
Ru1A N3A C4A N2A -4(2)
C3A N2A C4A N3A -179(2)
C1A N2A C4A N3A 2(3)
C3A N2A C4A C5A 0(4)
C1A N2A C4A C5A -179.1(19)
N3A C4A C5A C6A -3(3)
N2A C4A C5A C6A 179(2)
C4A C5A C6A C7A 2(4)
C25A Ru1A N6A C24A -2.0(17)
N3A Ru1A N6A C24A 132(21)
C1A Ru1A N6A C24A 86.7(15)
C11A Ru1A N6A C24A -92.3(15)
Br1A Ru1A N6A C24A 176.7(14)
C25A Ru1A N6A C20A 178(2)
N3A Ru1A N6A C20A -48(22)
C1A Ru1A N6A C20A -93.1(18)
C11A Ru1A N6A C20A 87.8(19)
Br1A Ru1A N6A C20A -3.2(18)
C5A C6A C7A C8A -2(3)
C4A N3A C8A C7A -4(3)
Ru1A N3A C8A C7A -176.9(17)
C4A N3A C8A N4A 179.4(16)
Ru1A N3A C8A N4A 6(2)
C6A C7A C8A N3A 3(3)
C6A C7A C8A N4A 179.2(19)
C11A N4A C8A N3A -5(3)
C9A N4A C8A N3A 172.6(19)
C11A N4A C8A C7A 178(2)
C9A N4A C8A C7A -4(3)
C11A N4A C9A C10A -4(3)
C8A N4A C9A C10A 179(2)
N4A C9A C10A N5A 2(3)
C11A N5A C10A C9A 0(3)
C16A N5A C10A C9A 178(2)
C10A N5A C11A N4A -2(3)
C16A N5A C11A N4A 179(2)
C10A N5A C11A Ru1A 178(2)
C16A N5A C11A Ru1A -1(4)
C8A N4A C11A N5A -178.7(18)
C9A N4A C11A N5A 3(2)
C8A N4A C11A Ru1A 1(2)
C9A N4A C11A Ru1A -176.4(13)
C25A Ru1A C11A N5A -78(3)
N3A Ru1A C11A N5A -178(3)
C1A Ru1A C11A N5A -175(2)
N6A Ru1A C11A N5A 3(3)
Br1A Ru1A C11A N5A 95(3)
C25A Ru1A C11A N4A 101.7(18)
N3A Ru1A C11A N4A 1.3(15)
C1A Ru1A C11A N4A 5(3)
N6A Ru1A C11A N4A -177.6(15)
Br1A Ru1A C11A N4A -85.1(15)
C1A N1A C12A C13A -95(2)
C2A N1A C12A C13A 77(3)
N1A C12A C13A C14A -177.6(17)
C12A C13A C14A C15A -176(2)
C11A N5A C16A C17A -146(7)
C10A N5A C16A C17A 35(8)
N5A C16A C17A C18A 83(15)
C16A C17A C18A C19A 88(18)
C24A N6A C20A C21A -3(4)
Ru1A N6A C20A C21A 177(2)
N6A C20A C21A C22A -7(5)
C20A C21A C22A C23A 11(6)
C21A C22A C23A C24A -4(5)
C20A N6A C24A C23A 9(3)
Ru1A N6A C24A C23A -171(2)
C20A N6A C24A N7A -178.2(19)
Ru1A N6A C24A N7A 2(2)
C22A C23A C24A N6A -5(5)
C22A C23A C24A N7A -177(3)
C26A N7A C24A N6A 176(2)
C25A N7A C24A N6A -1(3)
C26A N7A C24A C23A -11(4)
C25A N7A C24A C23A 172(3)
C27A N8A C25A N7A 0(4)
C28A N8A C25A N7A -177(2)
C27A N8A C25A Ru1A 178(3)
C28A N8A C25A Ru1A 2(7)
C26A N7A C25A N8A 0(3)
C24A N7A C25A N8A 178(2)
C26A N7A C25A Ru1A -178.5(19)
C24A N7A C25A Ru1A -1(3)
N3A Ru1A C25A N8A 5(5)
C1A Ru1A C25A N8A 83(5)
C11A Ru1A C25A N8A -72(5)
N6A Ru1A C25A N8A -176(5)
Br1A Ru1A C25A N8A 173(3)
N3A Ru1A C25A N7A -177(2)
C1A Ru1A C25A N7A -99(2)
C11A Ru1A C25A N7A 106(2)
N6A Ru1A C25A N7A 2(2)
Br1A Ru1A C25A N7A -9(9)
C25A N7A C26A C27A -1(3)
C24A N7A C26A C27A -178(2)
N7A C26A C27A N8A 1(3)
C25A N8A C27A C26A -1(4)
C28A N8A C27A C26A 176(2)
C25A N8A C28A C29A 83(4)
C27A N8A C28A C29A -94(3)
N8A C28A C29A C30A -173(3)
C28A C29A C30A C31A 165(5)
C25B Ru1B C1B N2B -101.3(15)
N3B Ru1B C1B N2B 2.3(13)
C11B Ru1B C1B N2B 5(3)
N6B Ru1B C1B N2B -176.5(13)
Br1B Ru1B C1B N2B 89.2(14)
C25B Ru1B C1B N1B 67(3)
N3B Ru1B C1B N1B 171(3)
C11B Ru1B C1B N1B 173(2)
N6B Ru1B C1B N1B -8(3)
Br1B Ru1B C1B N1B -102(3)
N2B C1B N1B C2B -4(2)
Ru1B C1B N1B C2B -173(2)
N2B C1B N1B C12B -178.9(18)
Ru1B C1B N1B C12B 12(4)
C1B N1B C2B C3B 1(3)
C12B N1B C2B C3B 175(2)
N1B C1B N2B C3B 5(2)
Ru1B C1B N2B C3B 178.8(15)
N1B C1B N2B C4B -179.6(16)
Ru1B C1B N2B C4B -6(2)
C4B N2B C3B C2B -180(2)
C1B N2B C3B C2B -6(3)
N1B C2B C3B N2B 3(3)
C25B Ru1B N3B C8B -93.5(14)
C1B Ru1B N3B C8B 175.6(15)
C11B Ru1B N3B C8B -3.4(14)
N6B Ru1B N3B C8B -24(12)
Br1B Ru1B N3B C8B 86.4(13)
C25B Ru1B N3B C4B 92.7(15)
C1B Ru1B N3B C4B 1.8(15)
C11B Ru1B N3B C4B -177.2(16)
N6B Ru1B N3B C4B 162(11)
Br1B Ru1B N3B C4B -87.4(14)
C8B N3B C4B N2B -179.5(15)
Ru1B N3B C4B N2B -5(2)
C8B N3B C4B C5B 4(3)
Ru1B N3B C4B C5B 177.8(15)
C3B N2B C4B N3B -179(2)
C1B N2B C4B N3B 7(2)
C3B N2B C4B C5B -2(3)
C1B N2B C4B C5B -175.9(19)
N3B C4B C5B C6B -2(3)
N2B C4B C5B C6B -178(2)
C4B C5B C6B C7B 0(3)
C25B Ru1B N6B C24B 1.0(15)
N3B Ru1B N6B C24B -69(12)
C1B Ru1B N6B C24B 90.8(16)
C11B Ru1B N6B C24B -89.7(16)
Br1B Ru1B N6B C24B -179.6(15)
C25B Ru1B N6B C20B -178.6(19)
N3B Ru1B N6B C20B 111(11)
C1B Ru1B N6B C20B -88.8(18)
C11B Ru1B N6B C20B 90.7(18)
Br1B Ru1B N6B C20B 0.8(17)
C5B C6B C7B C8B 1(3)
C4B N3B C8B C7B -3(3)
Ru1B N3B C8B C7B -177.4(14)
C4B N3B C8B N4B 178.7(16)
Ru1B N3B C8B N4B 4.5(19)
C6B C7B C8B N3B 1(3)
C6B C7B C8B N4B 178.9(19)
C11B N4B C8B N3B -3(2)
C9B N4B C8B N3B 174.0(18)
C11B N4B C8B C7B 178.6(18)
C9B N4B C8B C7B -4(3)
C11B N4B C9B C10B -3(3)
C8B N4B C9B C10B 179.7(18)
N4B C9B C10B N5B 4(2)
C11B N5B C10B C9B -4(3)
C16B N5B C10B C9B 174(2)
C10B N5B C11B N4B 3(2)
C16B N5B C11B N4B -176.3(17)
C10B N5B C11B Ru1B 178(2)
C16B N5B C11B Ru1B -1(4)
C9B N4B C11B N5B 0(2)
C8B N4B C11B N5B 177.9(15)
C9B N4B C11B Ru1B -176.6(15)
C8B N4B C11B Ru1B 1(2)
C25B Ru1B C11B N5B -70(3)
N3B Ru1B C11B N5B -174(3)
C1B Ru1B C11B N5B -176(2)
N6B Ru1B C11B N5B 5(3)
Br1B Ru1B C11B N5B 100(3)
C25B Ru1B C11B N4B 104.8(14)
N3B Ru1B C11B N4B 1.1(14)
C1B Ru1B C11B N4B -1(3)
N6B Ru1B C11B N4B 179.9(14)
Br1B Ru1B C11B N4B -85.7(14)
C2B N1B C12B C13B 88(3)
C1B N1B C12B C13B -98(2)
N1B C12B C13B C14B 172(4)
C12B C13B C14B C15B 177(7)
C11B N5B C16B C17B 100(2)
C10B N5B C16B C17B -79(2)
N5B C16B C17B C18B 179.3(19)
C16B C17B C18B C19B -178(2)
C24B N6B C20B C21B 9(3)
Ru1B N6B C20B C21B -171.9(18)
N6B C20B C21B C22B -11(3)
C20B C21B C22B C23B 14(6)
C21B C22B C23B C24B -14(7)
C27B N7B C24B N6B -178(2)
C25B N7B C24B N6B -5(3)
C27B N7B C24B C23B 9(4)
C25B N7B C24B C23B -177(2)
C20B N6B C24B N7B -179(2)
Ru1B N6B C24B N7B 2(3)
C20B N6B C24B C23B -6(3)
Ru1B N6B C24B C23B 174.1(19)
C22B C23B C24B N7B -179(4)
C22B C23B C24B N6B 9(5)
C26B N8B C25B N7B 2(3)
C28B N8B C25B N7B 176(2)
C26B N8B C25B Ru1B 176.1(19)
C28B N8B C25B Ru1B -10(3)
C24B N7B C25B N8B -179(2)
C27B N7B C25B N8B -4(2)
C24B N7B C25B Ru1B 6(3)
C27B N7B C25B Ru1B -179.3(15)
N3B Ru1B C25B N8B 0(2)
C1B Ru1B C25B N8B 78(2)
C11B Ru1B C25B N8B -77(2)
N6B Ru1B C25B N8B -177(2)
Br1B Ru1B C25B N8B -179.5(14)
N3B Ru1B C25B N7B 173.3(14)
C1B Ru1B C25B N7B -108.4(16)
C11B Ru1B C25B N7B 95.9(16)
N6B Ru1B C25B N7B -3.4(14)
Br1B Ru1B C25B N7B -6(4)
C25B N8B C26B C27B 0(3)
C28B N8B C26B C27B -174(2)
C24B N7B C27B C26B 178(3)
C25B N7B C27B C26B 4(3)
N8B C26B C27B N7B -3(3)
C25B N8B C28B C29B -91(3)
C26B N8B C28B C29B 83(3)
N8B C28B C29B C30B 174(2)
C28B C29B C30B C31B -180(3)
